data_7020067
loop_
_publ_author_name
'Fischer, Niko'
'H\"ull, Katharina'
'Klap\"otke, Thomas M'
'Stierstorfer, J\"org'
'Laus, Gerhard'
'Hummel, Michael'
'Froschauer, Carmen'
'Wurst, Klaus'
'Schottenberger, Herwig'

_publ_section_title
;
 5,5'-Azoxytetrazolates - a new nitrogen-rich dianion and its comparison
 to 5,5'-azotetrazolate.
;
_journal_issue 36
_journal_name_full 'Dalton transactions (Cambridge, England : 2003)'
_journal_page_first 11201
_journal_page_last 11211
_journal_paper_doi 10.1039/c2dt31217d
_journal_volume 41
_journal_year 2012
_chemical_formula_moiety '2(C H8 N5), C2 N10 O, H2 O'
_chemical_formula_sum 'C4 H18 N20 O2'
_chemical_formula_weight 378.38
_chemical_name_common 'bisdiaminoguanidinium 5,5-azoxy-tetrazolate monohydrate'
_chemical_name_systematic 'bisdiaminoguanidinium 5,5-azoxy-tetrazolate monohydrate'
_space_group_IT_number 2
_symmetry_cell_setting triclinic
_symmetry_Int_Tables_number 2
_symmetry_space_group_name_Hall '-P 1'
_symmetry_space_group_name_H-M 'P -1'
_atom_sites_solution_hydrogens geom
_atom_sites_solution_primary direct
_atom_sites_solution_secondary difmap
_audit_creation_date
;
'Wed Jul 20 07:03:47 2011'
;
_audit_creation_method
;
CrysAlisPro, Oxford Diffraction Ltd.,
Version 1.171.35.11 (release 16-05-2011 CrysAlis171 .NET)
(compiled May 16 2011,17:55:39)
;
_audit_update_record 26.07.2011
_cell_angle_alpha 68.218(8)
_cell_angle_beta 84.845(7)
_cell_angle_gamma 76.760(7)
_cell_formula_units_Z 2
_cell_length_a 6.6702(5)
_cell_length_b 10.0880(8)
_cell_length_c 12.7314(11)
_cell_measurement_reflns_used 3767
_cell_measurement_temperature 173(2)
_cell_measurement_theta_max 32.2200
_cell_measurement_theta_min 4.1437
_cell_volume 774.36(12)
_computing_cell_refinement
;
CrysAlisPro, Agilent Technologies,
Version 1.171.35.11 (release 16-05-2011 CrysAlis171 .NET)
(compiled May 16 2011,17:55:39)
;
_computing_data_collection
;
CrysAlisPro, Agilent Technologies,
Version 1.171.35.11 (release 16-05-2011 CrysAlis171 .NET)
(compiled May 16 2011,17:55:39)
;
_computing_data_reduction
;
CrysAlisPro, Agilent Technologies,
Version 1.171.35.11 (release 16-05-2011 CrysAlis171 .NET)
(compiled May 16 2011,17:55:39)
;
_computing_molecular_graphics
;
'ORTEP (M. N. Burnett, C. K. Johnson, ORTEP-III: Oak Ridge Thermal Ellipsoid
;
_computing_publication_material 'PLATON (A. L. Spek, Acta Crystallogr, Sect. A, 1990, 46, C34, 1995 version).'
_computing_structure_refinement 'SHELXL-97 (Sheldrick, 1997)'
_computing_structure_solution SIR-92
_diffrn_ambient_temperature 173
_diffrn_detector_area_resol_mean 15.9809
_diffrn_measured_fraction_theta_full 0.996
_diffrn_measured_fraction_theta_max 0.996
_diffrn_measurement_device 'CCD camera on \k-goniostat'
_diffrn_measurement_device_type 'Xcalibur, Sapphire3'
_diffrn_measurement_method '\w scans'
_diffrn_orient_matrix_UB_11 -0.0441752000
_diffrn_orient_matrix_UB_12 0.0381828000
_diffrn_orient_matrix_UB_13 0.0362099000
_diffrn_orient_matrix_UB_21 -0.0577076000
_diffrn_orient_matrix_UB_22 -0.0544204000
_diffrn_orient_matrix_UB_23 0.0278582000
_diffrn_orient_matrix_UB_31 0.0815633000
_diffrn_orient_matrix_UB_32 -0.0397782000
_diffrn_orient_matrix_UB_33 0.0388900000
_diffrn_radiation_collimation 0.5
_diffrn_radiation_monochromator graphite
_diffrn_radiation_source 'Enhance (Mo) X-ray Source'
_diffrn_radiation_type 'Mo K\a'
_diffrn_radiation_wavelength 0.71073
_diffrn_reflns_av_R_equivalents 0.0291
_diffrn_reflns_av_sigmaI/netI 0.0260
_diffrn_reflns_limit_h_max 8
_diffrn_reflns_limit_h_min -8
_diffrn_reflns_limit_k_max 12
_diffrn_reflns_limit_k_min -12
_diffrn_reflns_limit_l_max 15
_diffrn_reflns_limit_l_min -15
_diffrn_reflns_number 11855
_diffrn_reflns_theta_full 26.25
_diffrn_reflns_theta_max 26.25
_diffrn_reflns_theta_min 4.15
_diffrn_source_current 40
_diffrn_source_type 'Spellman generator'
_diffrn_source_voltage 50
_exptl_absorpt_coefficient_mu 0.133
_exptl_absorpt_correction_T_max 0.9868
_exptl_absorpt_correction_T_min 0.9488
_exptl_absorpt_correction_type multi-scan
_exptl_absorpt_process_details
;
CrysAlisPro, Agilent Technologies,
Version 1.171.35.11 (release 16-05-2011 CrysAlis171 .NET)
(compiled May 16 2011,17:55:39)
Empirical absorption correction using spherical harmonics,
implemented in SCALE3 ABSPACK scaling algorithm.
;
_exptl_crystal_density_diffrn 1.623
_exptl_crystal_density_method 'not measured'
_exptl_crystal_F_000 396
_exptl_crystal_size_max 0.40
_exptl_crystal_size_mid 0.35
_exptl_crystal_size_min 0.10
_refine_diff_density_max 0.993
_refine_diff_density_min -0.326
_refine_diff_density_rms 0.053
_refine_ls_extinction_method none
_refine_ls_goodness_of_fit_ref 1.064
_refine_ls_hydrogen_treatment refall
_refine_ls_matrix_type full
_refine_ls_number_parameters 307
_refine_ls_number_reflns 3123
_refine_ls_number_restraints 0
_refine_ls_restrained_S_all 1.064
_refine_ls_R_factor_all 0.0512
_refine_ls_R_factor_gt 0.0427
_refine_ls_shift/su_max 0.000
_refine_ls_shift/su_mean 0.000
_refine_ls_structure_factor_coef Fsqd
_refine_ls_weighting_details 'calc w=1/[\s^2^(Fo^2^)+(0.1000P)^2^+0.0000P] where P=(Fo^2^+2Fc^2^)/3'
_refine_ls_weighting_scheme calc
_refine_ls_wR_factor_gt 0.1010
_refine_ls_wR_factor_ref 0.1075
_reflns_number_gt 2649
_reflns_number_total 3123
_reflns_threshold_expression >2sigma(I)
_cod_data_source_file c2dt31217d.txt
_cod_data_source_block gx428
_cod_original_cell_volume 774.36(11)
_cod_original_sg_symbol_Hall -P1
_cod_database_code 7020067

loop_
_symmetry_equiv_pos_as_xyz
'x, y, z'
'-x, -y, -z'

loop_
_atom_site_label
_atom_site_type_symbol
_atom_site_fract_x
_atom_site_fract_y
_atom_site_fract_z
_atom_site_U_iso_or_equiv
_atom_site_adp_type
_atom_site_occupancy
_atom_site_symmetry_multiplicity
_atom_site_calc_flag
O1 O 0.7318(2) 0.27076(13) -0.04220(11) 0.0251(3) Uani 1 1 d
N1 N 0.8242(2) 0.21618(16) -0.24017(13) 0.0249(3) Uani 1 1 d
N2 N 0.8880(3) 0.14444(18) -0.31251(13) 0.0296(4) Uani 1 1 d
N3 N 0.9047(2) 0.00267(18) -0.25634(15) 0.0302(4) Uani 1 1 d
N4 N 0.8536(2) -0.02202(17) -0.14710(14) 0.0269(4) Uani 1 1 d
N5 N 0.7425(2) 0.14249(16) -0.03993(14) 0.0255(4) Uani 1 1 d
N6 N 0.7075(2) 0.03246(16) 0.04169(14) 0.0272(4) Uani 1 1 d
N7 N 0.6199(2) 0.15997(16) 0.18197(13) 0.0223(3) Uani 1 1 d
N8 N 0.5802(2) 0.09884(17) 0.29291(13) 0.0259(3) Uani 1 1 d
N9 N 0.5918(2) -0.04208(17) 0.32076(14) 0.0279(4) Uani 1 1 d
N10 N 0.6389(2) -0.07865(16) 0.23029(14) 0.0274(4) Uani 1 1 d
C1 C 0.8063(2) 0.10993(19) -0.14254(14) 0.0200(4) Uani 1 1 d
C2 C 0.6557(3) 0.04711(19) 0.14628(15) 0.0217(4) Uani 1 1 d
N11 N 0.6403(2) 0.47091(18) 0.11658(14) 0.0253(4) Uani 1 1 d
N12 N 0.9712(2) 0.33721(16) 0.15755(13) 0.0225(3) Uani 1 1 d
N13 N 1.1810(2) 0.33572(18) 0.16557(15) 0.0248(3) Uani 1 1 d
N14 N 0.9066(2) 0.58606(15) 0.10702(13) 0.0206(3) Uani 1 1 d
N15 N 0.7637(2) 0.72063(16) 0.07727(15) 0.0239(3) Uani 1 1 d
C3 C 0.8378(3) 0.46567(18) 0.12633(14) 0.0185(4) Uani 1 1 d
N16 N 1.1456(2) 0.47312(18) 0.37063(14) 0.0238(3) Uani 1 1 d
N17 N 0.8063(2) 0.59350(17) 0.35751(13) 0.0237(3) Uani 1 1 d
N18 N 0.5974(3) 0.58663(18) 0.37452(16) 0.0280(4) Uani 1 1 d
N19 N 0.8853(2) 0.34339(16) 0.41526(13) 0.0230(3) Uani 1 1 d
N20 N 1.0351(3) 0.21250(17) 0.43456(15) 0.0255(4) Uani 1 1 d
C4 C 0.9478(3) 0.46825(18) 0.38160(14) 0.0195(4) Uani 1 1 d
O2 O 0.5156(2) 0.23445(15) 0.45733(13) 0.0259(3) Uani 1 1 d
H2B H 0.530(4) 0.191(3) 0.411(2) 0.046(7) Uiso 1 1 d
H2A H 0.486(4) 0.175(3) 0.519(3) 0.052(8) Uiso 1 1 d
H13B H 1.251(3) 0.296(2) 0.1194(19) 0.030(6) Uiso 1 1 d
H15B H 0.812(4) 0.783(3) 0.018(2) 0.038(6) Uiso 1 1 d
H14 H 1.034(3) 0.579(2) 0.1142(17) 0.023(5) Uiso 1 1 d
H15A H 0.755(3) 0.752(2) 0.1313(19) 0.028(6) Uiso 1 1 d
H11B H 0.605(3) 0.394(2) 0.1261(18) 0.026(5) Uiso 1 1 d
H18A H 0.554(4) 0.616(3) 0.432(2) 0.048(7) Uiso 1 1 d
H12 H 0.929(3) 0.261(2) 0.1664(18) 0.027(5) Uiso 1 1 d
H16B H 1.239(3) 0.393(2) 0.3887(18) 0.027(5) Uiso 1 1 d
H20A H 1.000(3) 0.167(2) 0.3942(19) 0.031(6) Uiso 1 1 d
H11A H 0.556(4) 0.556(3) 0.0972(19) 0.035(6) Uiso 1 1 d
H20B H 1.031(4) 0.158(3) 0.508(2) 0.044(7) Uiso 1 1 d
H17 H 0.844(3) 0.671(3) 0.3416(19) 0.031(6) Uiso 1 1 d
H16A H 1.179(3) 0.559(3) 0.3350(19) 0.029(6) Uiso 1 1 d
H19 H 0.758(4) 0.340(2) 0.4268(19) 0.036(6) Uiso 1 1 d
H18B H 0.533(4) 0.651(3) 0.314(2) 0.039(7) Uiso 1 1 d
H13A H 1.217(4) 0.280(3) 0.240(2) 0.045(7) Uiso 1 1 d

loop_
_atom_site_aniso_label
_atom_site_aniso_U_11
_atom_site_aniso_U_22
_atom_site_aniso_U_33
_atom_site_aniso_U_23
_atom_site_aniso_U_13
_atom_site_aniso_U_12
O1 0.0292(7) 0.0116(6) 0.0350(7) -0.0079(5) 0.0003(5) -0.0064(5)
N1 0.0251(8) 0.0201(8) 0.0270(8) -0.0054(6) 0.0003(6) -0.0056(6)
N2 0.0284(9) 0.0338(9) 0.0224(8) -0.0062(7) 0.0009(6) -0.0056(7)
N3 0.0260(9) 0.0283(9) 0.0388(10) -0.0169(8) -0.0038(7) -0.0012(7)
N4 0.0254(8) 0.0204(8) 0.0317(9) -0.0049(7) -0.0027(6) -0.0052(6)
N5 0.0194(8) 0.0163(7) 0.0384(9) -0.0060(7) -0.0058(6) -0.0038(6)
N6 0.0291(9) 0.0194(8) 0.0315(9) -0.0063(7) -0.0017(7) -0.0063(6)
N7 0.0219(8) 0.0187(7) 0.0259(8) -0.0078(6) 0.0021(6) -0.0048(6)
N8 0.0276(8) 0.0251(8) 0.0258(8) -0.0107(7) 0.0036(6) -0.0060(6)
N9 0.0290(9) 0.0228(8) 0.0289(9) -0.0060(7) 0.0023(7) -0.0064(6)
N10 0.0286(9) 0.0186(8) 0.0350(9) -0.0096(7) -0.0022(7) -0.0043(6)
C1 0.0153(8) 0.0219(9) 0.0213(9) -0.0052(7) -0.0015(6) -0.0049(7)
C2 0.0172(8) 0.0243(9) 0.0250(9) -0.0121(7) -0.0007(7) -0.0017(7)
N11 0.0236(8) 0.0143(8) 0.0370(9) -0.0068(7) -0.0024(7) -0.0052(7)
N12 0.0214(8) 0.0145(7) 0.0313(9) -0.0076(6) -0.0022(6) -0.0036(6)
N13 0.0212(8) 0.0257(8) 0.0277(9) -0.0113(7) -0.0008(7) -0.0024(6)
N14 0.0210(8) 0.0144(7) 0.0258(8) -0.0065(6) -0.0019(6) -0.0034(6)
N15 0.0306(9) 0.0127(7) 0.0271(9) -0.0055(7) -0.0023(7) -0.0038(6)
C3 0.0231(9) 0.0172(8) 0.0151(8) -0.0061(7) 0.0015(6) -0.0045(7)
N16 0.0241(8) 0.0167(8) 0.0283(9) -0.0044(7) -0.0015(6) -0.0056(7)
N17 0.0254(8) 0.0170(8) 0.0271(8) -0.0056(6) 0.0022(6) -0.0062(6)
N18 0.0257(9) 0.0252(9) 0.0313(9) -0.0096(8) 0.0051(7) -0.0047(7)
N19 0.0223(8) 0.0171(7) 0.0272(8) -0.0054(6) 0.0014(6) -0.0048(6)
N20 0.0305(9) 0.0167(8) 0.0275(9) -0.0065(7) 0.0002(7) -0.0041(6)
C4 0.0259(9) 0.0192(9) 0.0129(8) -0.0051(7) 0.0002(6) -0.0053(7)
O2 0.0317(8) 0.0220(7) 0.0263(7) -0.0096(6) 0.0034(6) -0.0103(6)

loop_
_atom_type_symbol
_atom_type_description
_atom_type_scat_dispersion_real
_atom_type_scat_dispersion_imag
_atom_type_scat_source
C C 0.0033 0.0016 'International Tables Vol C Tables 4.2.6.8 and 6.1.1.4'
N N 0.0061 0.0033 'International Tables Vol C Tables 4.2.6.8 and 6.1.1.4'
O O 0.0106 0.0060 'International Tables Vol C Tables 4.2.6.8 and 6.1.1.4'
H H 0.0000 0.0000 'International Tables Vol C Tables 4.2.6.8 and 6.1.1.4'

loop_
_geom_angle_atom_site_label_1
_geom_angle_atom_site_label_2
_geom_angle_atom_site_label_3
_geom_angle
C1 N1 N2 103.36(14)
N3 N2 N1 108.90(15)
N2 N3 N4 109.90(15)
C1 N4 N3 103.41(15)
N6 N5 O1 128.55(17)
N6 N5 C1 112.43(15)
O1 N5 C1 119.01(15)
N5 N6 C2 118.08(16)
C2 N7 N8 103.45(14)
N9 N8 N7 110.08(14)
N8 N9 N10 109.84(15)
N9 N10 C2 104.42(14)
N4 C1 N1 114.42(16)
N4 C1 N5 124.95(15)
N1 C1 N5 120.62(15)
N7 C2 N10 112.22(16)
N7 C2 N6 133.99(17)
N10 C2 N6 113.79(15)
C3 N11 H11B 118.0(15)
C3 N11 H11A 118.2(15)
H11B N11 H11A 124(2)
C3 N12 N13 118.40(15)
C3 N12 H12 119.1(14)
N13 N12 H12 122.3(14)
N12 N13 H13B 108.5(14)
N12 N13 H13A 105.8(15)
H13B N13 H13A 111(2)
C3 N14 N15 118.54(15)
C3 N14 H14 118.8(14)
N15 N14 H14 122.7(14)
N14 N15 H15B 108.0(15)
N14 N15 H15A 108.6(14)
H15B N15 H15A 108(2)
N11 C3 N14 121.18(16)
N11 C3 N12 119.86(16)
N14 C3 N12 118.95(16)
C4 N16 H16B 120.2(14)
C4 N16 H16A 118.4(14)
H16B N16 H16A 121(2)
C4 N17 N18 118.61(16)
C4 N17 H17 119.5(15)
N18 N17 H17 121.4(15)
N17 N18 H18A 106.7(17)
N17 N18 H18B 106.4(16)
H18A N18 H18B 108(2)
C4 N19 N20 118.52(16)
C4 N19 H19 122.0(15)
N20 N19 H19 119.5(15)
N19 N20 H20A 107.4(14)
N19 N20 H20B 107.8(16)
H20A N20 H20B 109(2)
N19 C4 N16 121.96(16)
N19 C4 N17 118.92(17)
N16 C4 N17 119.12(16)
H2B O2 H2A 106(2)

loop_
_geom_bond_atom_site_label_1
_geom_bond_atom_site_label_2
_geom_bond_distance
O1 N5 1.2692(19)
N1 C1 1.323(2)
N1 N2 1.355(2)
N2 N3 1.323(2)
N3 N4 1.345(2)
N4 C1 1.318(2)
N5 N6 1.259(2)
N5 C1 1.466(2)
N6 C2 1.398(2)
N7 C2 1.341(2)
N7 N8 1.344(2)
N8 N9 1.317(2)
N9 N10 1.326(2)
N10 C2 1.343(2)
N11 C3 1.321(2)
N11 H11B 0.83(2)
N11 H11A 0.87(2)
N12 C3 1.335(2)
N12 N13 1.408(2)
N12 H12 0.84(2)
N13 H13B 0.87(2)
N13 H13A 0.92(3)
N14 C3 1.326(2)
N14 N15 1.409(2)
N14 H14 0.84(2)
N15 H15B 0.88(3)
N15 H15A 0.85(2)
N16 C4 1.324(2)
N16 H16B 0.87(2)
N16 H16A 0.88(2)
N17 C4 1.341(2)
N17 N18 1.405(2)
N17 H17 0.83(2)
N18 H18A 0.88(3)
N18 H18B 0.87(3)
N19 C4 1.324(2)
N19 N20 1.415(2)
N19 H19 0.86(2)
N20 H20A 0.88(2)
N20 H20B 0.89(3)
O2 H2B 0.85(3)
O2 H2A 0.83(3)

loop_
_geom_hbond_atom_site_label_D
_geom_hbond_atom_site_label_H
_geom_hbond_atom_site_label_A
_geom_hbond_distance_DH
_geom_hbond_distance_HA
_geom_hbond_distance_DA
_geom_hbond_angle_DHA
_geom_hbond_site_symmetry_A
O2 H2B N8 0.85(3) 2.00(3) 2.852(2) 175(2) .
O2 H2A N9 0.83(3) 2.08(3) 2.909(2) 174(3) 2_656
N13 H13B N7 0.87(2) 2.56(2) 3.036(2) 115.0(17) 1_655
N13 H13B N15 0.87(2) 2.58(2) 3.320(3) 142.5(18) 2_765
N15 H15B N4 0.88(3) 2.33(3) 3.188(2) 166(2) 1_565
N14 H14 O1 0.84(2) 2.32(2) 2.990(2) 136.4(18) 2_765
N15 H15A N10 0.85(2) 2.43(2) 3.233(2) 156.9(19) 1_565
N11 H11B N7 0.83(2) 2.18(2) 2.965(2) 159(2) .
N18 H18A O2 0.88(3) 2.38(3) 3.219(2) 160(2) 2_666
N12 H12 N7 0.84(2) 2.46(2) 3.188(2) 144.4(18) .
N12 H12 N3 0.84(2) 2.50(2) 3.116(2) 131.0(18) 2_755
N12 H12 N4 0.84(2) 2.60(2) 3.174(2) 126.6(17) 2_755
N16 H16B O2 0.87(2) 2.15(2) 2.984(2) 160.7(19) 1_655
N11 H11A O1 0.87(2) 2.24(2) 3.079(2) 161(2) 2_665
N20 H20B N2 0.89(3) 2.37(3) 3.147(2) 146(2) 1_556
N17 H17 N10 0.83(2) 2.52(2) 3.077(2) 125.6(19) 1_565
N16 H16A N1 0.88(2) 2.14(2) 2.998(2) 164.9(19) 2_765
N19 H19 O2 0.86(2) 2.06(2) 2.854(2) 153(2) .
N18 H18B N1 0.87(3) 2.52(3) 3.251(2) 141(2) 2_665
N13 H13A N20 0.92(3) 2.58(3) 3.319(3) 137.2(19) .
N13 H13A N8 0.92(3) 2.65(2) 3.227(2) 121.4(19) 1_655

loop_
_geom_torsion_atom_site_label_1
_geom_torsion_atom_site_label_2
_geom_torsion_atom_site_label_3
_geom_torsion_atom_site_label_4
_geom_torsion
C1 N1 N2 N3 0.01(19)
N1 N2 N3 N4 -0.2(2)
N2 N3 N4 C1 0.23(19)
O1 N5 N6 C2 -2.2(3)
C1 N5 N6 C2 176.72(14)
C2 N7 N8 N9 -0.11(19)
N7 N8 N9 N10 0.0(2)
N8 N9 N10 C2 0.12(19)
N3 N4 C1 N1 -0.2(2)
N3 N4 C1 N5 -179.02(15)
N2 N1 C1 N4 0.2(2)
N2 N1 C1 N5 178.99(15)
N6 N5 C1 N4 -9.9(2)
O1 N5 C1 N4 169.16(16)
N6 N5 C1 N1 171.39(15)
O1 N5 C1 N1 -9.5(2)
N8 N7 C2 N10 0.19(19)
N8 N7 C2 N6 -179.32(19)
N9 N10 C2 N7 -0.2(2)
N9 N10 C2 N6 179.42(15)
N5 N6 C2 N7 5.0(3)
N5 N6 C2 N10 -174.47(15)
N15 N14 C3 N11 0.9(2)
N15 N14 C3 N12 -178.20(15)
N13 N12 C3 N11 179.12(16)
N13 N12 C3 N14 -1.7(2)
N20 N19 C4 N16 -3.1(3)
N20 N19 C4 N17 176.62(15)
N18 N17 C4 N19 3.2(2)
N18 N17 C4 N16 -177.05(16)
